data_4078566
loop_
_publ_author_name
'Wang, Sunewang Rixin'
'Xie, Zuowei'

_publ_section_title
;
 Formal Insertion ofo-Carborynes into Ferrocenyl C--H Bonds: A Simple
 Access too-Carboranylferrocenes
;
_journal_issue 12
_journal_name_full Organometallics
_journal_page_first 4544
_journal_paper_doi 10.1021/om300324n
_journal_volume 31
_journal_year 2012
_chemical_formula_sum 'C22 H27 B10 Cl Fe2'
_chemical_formula_weight 546.69
_chemical_name_systematic
; 
 ? 
;
_space_group_IT_number 14
_symmetry_cell_setting monoclinic
_symmetry_space_group_name_Hall '-P 2ybc'
_symmetry_space_group_name_H-M 'P 1 21/c 1'
_atom_sites_solution_hydrogens geom
_atom_sites_solution_primary direct
_atom_sites_solution_secondary difmap
_audit_creation_method SHELXL-97
_cell_angle_alpha 90.00
_cell_angle_beta 107.7330(10)
_cell_angle_gamma 90.00
_cell_formula_units_Z 4
_cell_length_a 15.6213(11)
_cell_length_b 11.1168(8)
_cell_length_c 14.7589(10)
_cell_measurement_reflns_used 200
_cell_measurement_temperature 296(2)
_cell_measurement_theta_max 15
_cell_measurement_theta_min 15
_cell_volume 2441.2(3)
_computing_cell_refinement 'BRUKER KAPPA APEXII DUO DIFFRACTOMETER'
_computing_data_collection 'BRUKER KAPPA APEXII DUO DIFFRACTOMETER'
_computing_data_reduction 'BRUKER KAPPA APEXII DUO DIFFRACTOMETER'
_computing_molecular_graphics 'SIEMENS SHELXTL'
_computing_publication_material 'SIEMENS SHELXTL'
_computing_structure_refinement 'SHELXL-97 (Sheldrick, 2008)'
_computing_structure_solution 'SHELXS-97 (Sheldrick, 2008)'
_diffrn_ambient_temperature 296(2)
_diffrn_measured_fraction_theta_full 0.999
_diffrn_measured_fraction_theta_max 0.999
_diffrn_measurement_device_type 'BRUKER KAPPA APEXII DUO DIFFRACTOMETER'
_diffrn_measurement_method 'PHI & OMEGA SCAN'
_diffrn_radiation_monochromator graphite
_diffrn_radiation_source 'fine-focus sealed tube'
_diffrn_radiation_type MoK\a
_diffrn_radiation_wavelength 0.71073
_diffrn_reflns_av_R_equivalents 0.0905
_diffrn_reflns_av_sigmaI/netI 0.0629
_diffrn_reflns_limit_h_max 18
_diffrn_reflns_limit_h_min -18
_diffrn_reflns_limit_k_max 13
_diffrn_reflns_limit_k_min -12
_diffrn_reflns_limit_l_max 12
_diffrn_reflns_limit_l_min -17
_diffrn_reflns_number 22533
_diffrn_reflns_theta_full 25.25
_diffrn_reflns_theta_max 25.25
_diffrn_reflns_theta_min 1.37
_exptl_absorpt_coefficient_mu 1.310
_exptl_absorpt_correction_T_max 0.7395
_exptl_absorpt_correction_T_min 0.5697
_exptl_absorpt_correction_type multi-scan
_exptl_crystal_colour red
_exptl_crystal_density_diffrn 1.487
_exptl_crystal_density_method 'not measured'
_exptl_crystal_description block
_exptl_crystal_F_000 1112
_exptl_crystal_size_max 0.50
_exptl_crystal_size_mid 0.30
_exptl_crystal_size_min 0.20
_refine_diff_density_max 0.665
_refine_diff_density_min -0.396
_refine_diff_density_rms 0.070
_refine_ls_extinction_method none
_refine_ls_goodness_of_fit_ref 1.024
_refine_ls_hydrogen_treatment riding
_refine_ls_matrix_type full
_refine_ls_number_parameters 326
_refine_ls_number_reflns 4414
_refine_ls_number_restraints 0
_refine_ls_restrained_S_all 1.024
_refine_ls_R_factor_all 0.0590
_refine_ls_R_factor_gt 0.0437
_refine_ls_shift/su_max 0.001
_refine_ls_shift/su_mean 0.000
_refine_ls_structure_factor_coef Fsqd
_refine_ls_weighting_details 'calc w=1/[\s^2^(Fo^2^)+(0.0640P)^2^+0.6426P] where P=(Fo^2^+2Fc^2^)/3'
_refine_ls_weighting_scheme calc
_refine_ls_wR_factor_gt 0.1137
_refine_ls_wR_factor_ref 0.1234
_reflns_number_gt 3458
_reflns_number_total 4414
_reflns_threshold_expression >2sigma(I)
_cod_data_source_file om300324n_si_002.cif
_cod_data_source_block 6e
_cod_depositor_comments
;
The following automatic conversions were performed:

'_symmetry_cell_setting' value 'Monoclinic' changed to 'monoclinic'
according to /home/saulius/struct/CIF-dictionaries/cif_core.dic
dictionary named 'cif_core.dic' version 2.4.1 from 2010-06-29.

Automatic conversion script
Id: cif_fix_values 1891 2012-01-12 08:04:46Z andrius 
;
_cod_original_sg_symbol_H-M P2(1)/c
_cod_database_code 4078566

loop_
_symmetry_equiv_pos_as_xyz
'x, y, z'
'-x, y+1/2, -z+1/2'
'-x, -y, -z'
'x, -y-1/2, z-1/2'

loop_
_atom_site_label
_atom_site_type_symbol
_atom_site_fract_x
_atom_site_fract_y
_atom_site_fract_z
_atom_site_U_iso_or_equiv
_atom_site_adp_type
_atom_site_occupancy
_atom_site_symmetry_multiplicity
_atom_site_calc_flag
_atom_site_refinement_flags
Cl1 Cl 0.08253(6) 0.60211(9) 0.48284(7) 0.0409(3) Uani 0.813(3) 1 d P
Cl1' Cl 0.3988(4) 0.4486(5) 0.3973(4) 0.0636(18) Uani 0.187(3) 1 d P
Fe1 Fe 0.06873(3) 0.50024(4) 0.21150(3) 0.03443(16) Uani 1 1 d .
Fe2 Fe 0.38241(3) 0.80807(5) 0.55811(3) 0.04625(17) Uani 1 1 d .
C1 C 0.2177(2) 0.4561(3) 0.4178(2) 0.0318(6) Uani 1 1 d .
C2 C 0.2843(2) 0.5497(3) 0.5098(2) 0.0333(7) Uani 1 1 d .
C11 C -0.0635(3) 0.5377(4) 0.1970(4) 0.0714(12) Uani 1 1 d .
H11A H -0.0852 0.6127 0.2170 0.086 Uiso 1 1 calc R
C12 C -0.0535(3) 0.5185(5) 0.1111(4) 0.0769(14) Uani 1 1 d .
H12A H -0.0681 0.5761 0.0583 0.092 Uiso 1 1 calc R
C13 C -0.0205(3) 0.4047(6) 0.1089(4) 0.0847(16) Uani 1 1 d .
H13A H -0.0089 0.3662 0.0541 0.102 Uiso 1 1 calc R
C14 C -0.0088(3) 0.3516(4) 0.1990(5) 0.0905(18) Uani 1 1 d .
H14A H 0.0116 0.2696 0.2184 0.109 Uiso 1 1 calc R
C15 C -0.0369(3) 0.4383(5) 0.2536(3) 0.0721(14) Uani 1 1 d .
H15A H -0.0381 0.4288 0.3192 0.087 Uiso 1 1 calc R
C16 C 0.1877(2) 0.5089(2) 0.3200(2) 0.0299(6) Uani 1 1 d .
C17 C 0.2005(2) 0.4528(3) 0.2379(2) 0.0379(7) Uani 1 1 d .
H17A H 0.2232 0.3712 0.2349 0.046 Uiso 1 1 calc R
C18 C 0.1749(2) 0.5361(3) 0.1618(2) 0.0416(8) Uani 1 1 d .
H18A H 0.1766 0.5219 0.0968 0.050 Uiso 1 1 calc R
C19 C 0.1456(2) 0.6431(3) 0.1955(2) 0.0388(7) Uani 1 1 d .
H19A H 0.1237 0.7157 0.1579 0.047 Uiso 1 1 calc R
C20 C 0.1533(2) 0.6265(3) 0.2928(2) 0.0326(6) Uani 1 1 d .
H20A H 0.1375 0.6857 0.3343 0.039 Uiso 1 1 calc R
C21 C 0.2991(2) 0.6757(3) 0.4838(2) 0.0346(7) Uani 1 1 d .
C22 C 0.3602(2) 0.7135(3) 0.4343(2) 0.0462(8) Uani 1 1 d .
H22A H 0.4038 0.6627 0.4166 0.055 Uiso 1 1 calc R
C23 C 0.3454(3) 0.8369(4) 0.4148(3) 0.0615(11) Uani 1 1 d .
H23A H 0.3781 0.8870 0.3819 0.074 Uiso 1 1 calc R
C24 C 0.2782(3) 0.8777(3) 0.4519(3) 0.0588(10) Uani 1 1 d .
H24A H 0.2554 0.9602 0.4485 0.071 Uiso 1 1 calc R
C25 C 0.2487(2) 0.7784(3) 0.4949(2) 0.0438(8) Uani 1 1 d .
H25A H 0.2019 0.7802 0.5264 0.053 Uiso 1 1 calc R
C26 C 0.4479(3) 0.7577(5) 0.6946(3) 0.0711(12) Uani 1 1 d .
H26A H 0.4367 0.6821 0.7232 0.085 Uiso 1 1 calc R
C27 C 0.4014(3) 0.8623(6) 0.6953(3) 0.0867(17) Uani 1 1 d .
H27A H 0.3561 0.8787 0.7272 0.104 Uiso 1 1 calc R
C28 C 0.4424(6) 0.9496(5) 0.6393(4) 0.125(3) Uani 1 1 d .
H28A H 0.4296 1.0355 0.6274 0.150 Uiso 1 1 calc R
C29 C 0.5059(4) 0.8809(7) 0.6159(4) 0.0963(19) Uani 1 1 d .
H29A H 0.5436 0.9108 0.5784 0.116 Uiso 1 1 calc R
C30 C 0.5084(3) 0.7700(6) 0.6467(4) 0.0924(17) Uani 1 1 d .
H30A H 0.5479 0.7063 0.6366 0.111 Uiso 1 1 calc R
B3 B 0.1742(3) 0.5052(3) 0.5050(3) 0.0373(8) Uani 1 1 d .
B4 B 0.1599(3) 0.3544(4) 0.4633(3) 0.0455(9) Uani 1 1 d .
H4 H 0.0935 0.3186 0.4232 0.055 Uiso 1 1 calc R
B5 B 0.2575(3) 0.3114(3) 0.4363(3) 0.0475(10) Uani 1 1 d .
H5 H 0.2549 0.2481 0.3782 0.057 Uiso 1 1 calc R
B6 B 0.3338(3) 0.4364(3) 0.4629(3) 0.0443(9) Uani 1 1 d .
B7 B 0.2659(3) 0.5095(4) 0.6133(3) 0.0470(10) Uani 1 1 d .
H7 H 0.2679 0.5749 0.6699 0.056 Uiso 1 1 calc R
B8 B 0.1892(3) 0.3850(4) 0.5869(3) 0.0539(11) Uani 1 1 d .
H8 H 0.1418 0.3695 0.6276 0.065 Uiso 1 1 calc R
B9 B 0.2415(3) 0.2644(4) 0.5442(3) 0.0592(12) Uani 1 1 d .
H9 H 0.2286 0.1697 0.5574 0.071 Uiso 1 1 calc R
B10 B 0.3496(3) 0.3140(4) 0.5428(3) 0.0591(12) Uani 1 1 d .
H10 H 0.4067 0.2520 0.5537 0.071 Uiso 1 1 calc R
B11 B 0.3652(3) 0.4634(4) 0.5879(3) 0.0503(10) Uani 1 1 d .
H11 H 0.4320 0.4973 0.6285 0.060 Uiso 1 1 calc R
B12 B 0.3062(3) 0.3581(4) 0.6373(3) 0.0610(12) Uani 1 1 d .
H12 H 0.3344 0.3240 0.7104 0.073 Uiso 1 1 calc R

loop_
_atom_site_aniso_label
_atom_site_aniso_U_11
_atom_site_aniso_U_22
_atom_site_aniso_U_33
_atom_site_aniso_U_23
_atom_site_aniso_U_13
_atom_site_aniso_U_12
Cl1 0.0332(5) 0.0492(6) 0.0431(6) 0.0021(4) 0.0158(4) 0.0022(4)
Cl1' 0.051(3) 0.071(4) 0.071(4) 0.005(3) 0.022(3) 0.007(3)
Fe1 0.0410(3) 0.0332(2) 0.0251(3) -0.00146(17) 0.00422(19) -0.00679(19)
Fe2 0.0437(3) 0.0550(3) 0.0351(3) -0.0116(2) 0.0045(2) -0.0165(2)
C1 0.0346(16) 0.0302(14) 0.0285(15) 0.0004(12) 0.0065(12) -0.0027(13)
C2 0.0311(15) 0.0405(16) 0.0254(15) -0.0004(12) 0.0043(12) -0.0036(13)
C11 0.047(2) 0.069(3) 0.091(4) -0.014(3) 0.008(2) -0.010(2)
C12 0.062(3) 0.089(4) 0.060(3) 0.019(3) -0.012(2) -0.023(3)
C13 0.075(3) 0.113(4) 0.064(3) -0.050(3) 0.019(2) -0.049(3)
C14 0.053(3) 0.042(2) 0.156(5) 0.015(3) 0.000(3) -0.023(2)
C15 0.050(2) 0.111(4) 0.049(2) 0.011(3) 0.0062(19) -0.035(3)
C16 0.0334(15) 0.0305(14) 0.0249(15) -0.0005(12) 0.0076(12) -0.0039(12)
C17 0.0454(18) 0.0364(16) 0.0336(17) -0.0033(14) 0.0144(14) -0.0010(14)
C18 0.055(2) 0.0458(18) 0.0275(16) 0.0006(14) 0.0169(15) -0.0067(16)
C19 0.0473(18) 0.0352(16) 0.0323(16) 0.0038(13) 0.0098(14) -0.0056(14)
C20 0.0368(16) 0.0305(15) 0.0275(15) -0.0024(12) 0.0053(12) -0.0032(13)
C21 0.0316(15) 0.0415(17) 0.0264(15) -0.0048(13) 0.0021(12) -0.0064(13)
C22 0.053(2) 0.052(2) 0.0357(18) -0.0113(15) 0.0165(15) -0.0164(17)
C23 0.084(3) 0.058(2) 0.038(2) -0.0014(17) 0.013(2) -0.032(2)
C24 0.070(3) 0.0394(19) 0.053(2) -0.0046(17) -0.001(2) -0.0102(18)
C25 0.0386(17) 0.0412(18) 0.0462(19) -0.0109(15) 0.0051(15) -0.0061(15)
C26 0.064(3) 0.093(3) 0.039(2) -0.010(2) -0.009(2) -0.006(3)
C27 0.068(3) 0.132(5) 0.043(2) -0.044(3) -0.009(2) 0.016(3)
C28 0.165(6) 0.050(3) 0.088(4) -0.028(3) -0.068(4) -0.007(4)
C29 0.081(4) 0.108(5) 0.081(4) -0.017(3) -0.004(3) -0.051(4)
C30 0.054(3) 0.130(5) 0.076(3) -0.031(3) -0.006(3) -0.008(3)
B3 0.0384(19) 0.047(2) 0.0270(18) 0.0009(15) 0.0104(15) -0.0061(16)
B4 0.050(2) 0.044(2) 0.036(2) 0.0099(17) 0.0049(17) -0.0119(18)
B5 0.062(3) 0.0332(19) 0.041(2) 0.0077(16) 0.0067(19) 0.0056(18)
B6 0.038(2) 0.043(2) 0.047(2) 0.0016(17) 0.0072(17) 0.0086(17)
B7 0.046(2) 0.066(3) 0.0258(18) 0.0074(18) 0.0056(16) -0.0057(19)
B8 0.059(3) 0.067(3) 0.033(2) 0.0089(19) 0.0107(19) -0.012(2)
B9 0.075(3) 0.045(2) 0.048(2) 0.018(2) 0.006(2) -0.003(2)
B10 0.057(3) 0.055(3) 0.054(3) 0.014(2) 0.001(2) 0.011(2)
B11 0.041(2) 0.060(2) 0.041(2) 0.0094(19) -0.0025(17) 0.0056(19)
B12 0.063(3) 0.070(3) 0.039(2) 0.020(2) -0.001(2) 0.000(2)

loop_
_atom_type_symbol
_atom_type_description
_atom_type_scat_dispersion_real
_atom_type_scat_dispersion_imag
_atom_type_scat_source
C C 0.0033 0.0016 'International Tables Vol C Tables 4.2.6.8 and 6.1.1.4'
H H 0.0000 0.0000 'International Tables Vol C Tables 4.2.6.8 and 6.1.1.4'
B B 0.0013 0.0007 'International Tables Vol C Tables 4.2.6.8 and 6.1.1.4'
Cl Cl 0.1484 0.1585 'International Tables Vol C Tables 4.2.6.8 and 6.1.1.4'
Fe Fe 0.3463 0.8444 'International Tables Vol C Tables 4.2.6.8 and 6.1.1.4'

loop_
_geom_angle_atom_site_label_1
_geom_angle_atom_site_label_2
_geom_angle_atom_site_label_3
_geom_angle
C13 Fe1 C14 41.0(2)
C13 Fe1 C12 39.4(2)
C14 Fe1 C12 67.23(19)
C13 Fe1 C17 115.63(19)
C14 Fe1 C17 110.31(17)
C12 Fe1 C17 146.1(2)
C13 Fe1 C18 106.46(17)
C14 Fe1 C18 130.9(2)
C12 Fe1 C18 113.70(18)
C17 Fe1 C18 40.50(13)
C13 Fe1 C20 167.2(2)
C14 Fe1 C20 151.0(2)
C12 Fe1 C20 130.68(17)
C17 Fe1 C20 68.45(12)
C18 Fe1 C20 68.17(13)
C13 Fe1 C19 128.04(19)
C14 Fe1 C19 168.1(2)
C12 Fe1 C19 106.93(16)
C17 Fe1 C19 68.28(13)
C18 Fe1 C19 40.51(13)
C20 Fe1 C19 40.50(12)
C13 Fe1 C15 67.38(19)
C14 Fe1 C15 40.4(2)
C12 Fe1 C15 65.92(19)
C17 Fe1 C15 135.38(17)
C18 Fe1 C15 171.25(19)
C20 Fe1 C15 119.18(16)
C19 Fe1 C15 148.18(19)
C13 Fe1 C11 65.5(2)
C14 Fe1 C11 66.5(2)
C12 Fe1 C11 38.3(2)
C17 Fe1 C11 174.12(17)
C18 Fe1 C11 145.34(18)
C20 Fe1 C11 111.77(16)
C19 Fe1 C11 115.95(17)
C15 Fe1 C11 39.02(19)
C13 Fe1 C16 149.8(2)
C14 Fe1 C16 118.96(17)
C12 Fe1 C16 170.71(19)
C17 Fe1 C16 40.83(12)
C18 Fe1 C16 68.30(12)
C20 Fe1 C16 40.65(11)
C19 Fe1 C16 68.29(12)
C15 Fe1 C16 113.60(14)
C11 Fe1 C16 135.62(17)
C29 Fe2 C28 39.8(3)
C29 Fe2 C24 127.4(2)
C28 Fe2 C24 106.09(19)
C29 Fe2 C25 165.7(2)
C28 Fe2 C25 128.4(3)
C24 Fe2 C25 40.73(15)
C29 Fe2 C26 64.4(2)
C28 Fe2 C26 68.1(2)
C24 Fe2 C26 155.1(2)
C25 Fe2 C26 122.91(18)
C29 Fe2 C23 107.8(2)
C28 Fe2 C23 115.2(2)
C24 Fe2 C23 40.09(17)
C25 Fe2 C23 67.88(16)
C26 Fe2 C23 164.8(2)
C29 Fe2 C22 117.5(2)
C28 Fe2 C22 148.2(3)
C24 Fe2 C22 68.23(16)
C25 Fe2 C22 68.67(14)
C26 Fe2 C22 129.73(18)
C23 Fe2 C22 40.28(15)
C29 Fe2 C27 68.5(2)
C28 Fe2 C27 44.3(3)
C24 Fe2 C27 119.39(19)
C25 Fe2 C27 108.69(18)
C26 Fe2 C27 39.26(19)
C23 Fe2 C27 152.8(2)
C22 Fe2 C27 166.0(2)
C29 Fe2 C21 151.8(2)
C28 Fe2 C21 168.1(3)
C24 Fe2 C21 68.43(13)
C25 Fe2 C21 40.79(13)
C26 Fe2 C21 112.17(17)
C23 Fe2 C21 67.96(13)
C22 Fe2 C21 40.95(13)
C27 Fe2 C21 128.2(2)
C29 Fe2 C30 37.5(2)
C28 Fe2 C30 66.5(3)
C24 Fe2 C30 163.1(2)
C25 Fe2 C30 155.6(2)
C26 Fe2 C30 38.5(2)
C23 Fe2 C30 127.4(2)
C22 Fe2 C30 109.4(2)
C27 Fe2 C30 66.9(2)
C21 Fe2 C30 121.6(2)
C16 C1 B4 126.4(2)
C16 C1 B5 120.9(3)
B4 C1 B5 61.7(2)
C16 C1 B3 121.3(3)
B4 C1 B3 62.5(2)
B5 C1 B3 112.7(3)
C16 C1 B6 113.7(3)
B4 C1 B6 112.3(2)
B5 C1 B6 62.4(2)
B3 C1 B6 110.9(2)
C16 C1 C2 116.5(2)
B4 C1 C2 110.1(2)
B5 C1 C2 109.1(2)
B3 C1 C2 60.86(18)
B6 C1 C2 58.83(19)
C21 C2 B7 124.1(3)
C21 C2 B11 123.8(3)
B7 C2 B11 62.7(2)
C21 C2 B6 117.3(3)
B7 C2 B6 112.8(3)
B11 C2 B6 62.3(2)
C21 C2 B3 118.5(3)
B7 C2 B3 62.3(2)
B11 C2 B3 112.2(3)
B6 C2 B3 109.2(2)
C21 C2 C1 117.1(2)
B7 C2 C1 108.4(2)
B11 C2 C1 109.0(3)
B6 C2 C1 59.75(19)
B3 C2 C1 58.00(17)
C12 C11 C15 110.3(5)
C12 C11 Fe1 70.3(3)
C15 C11 Fe1 70.4(3)
C11 C12 C13 108.8(4)
C11 C12 Fe1 71.4(3)
C13 C12 Fe1 69.5(3)
C12 C13 C14 107.7(5)
C12 C13 Fe1 71.0(2)
C14 C13 Fe1 69.7(2)
C15 C14 C13 106.2(4)
C15 C14 Fe1 70.8(2)
C13 C14 Fe1 69.3(2)
C11 C15 C14 107.0(4)
C11 C15 Fe1 70.6(3)
C14 C15 Fe1 68.8(2)
C20 C16 C17 107.5(3)
C20 C16 C1 127.8(3)
C17 C16 C1 124.3(3)
C20 C16 Fe1 69.44(16)
C17 C16 Fe1 69.23(17)
C1 C16 Fe1 132.6(2)
C18 C17 C16 108.0(3)
C18 C17 Fe1 69.8(2)
C16 C17 Fe1 69.93(18)
C17 C18 C19 108.3(3)
C17 C18 Fe1 69.65(19)
C19 C18 Fe1 69.79(18)
C20 C19 C18 108.0(3)
C20 C19 Fe1 69.73(17)
C18 C19 Fe1 69.70(18)
C19 C20 C16 108.2(3)
C19 C20 Fe1 69.78(17)
C16 C20 Fe1 69.91(16)
C25 C21 C22 107.5(3)
C25 C21 C2 126.2(3)
C22 C21 C2 126.0(3)
C25 C21 Fe2 69.25(17)
C22 C21 Fe2 69.38(17)
C2 C21 Fe2 131.4(2)
C23 C22 C21 107.3(3)
C23 C22 Fe2 69.8(2)
C21 C22 Fe2 69.67(18)
C24 C23 C22 109.4(3)
C24 C23 Fe2 69.8(2)
C22 C23 Fe2 70.0(2)
C23 C24 C25 107.9(3)
C23 C24 Fe2 70.1(2)
C25 C24 Fe2 69.6(2)
C24 C25 C21 107.8(3)
C24 C25 Fe2 69.6(2)
C21 C25 Fe2 69.97(18)
C30 C26 C27 112.0(6)
C30 C26 Fe2 71.0(3)
C27 C26 Fe2 70.6(3)
C26 C27 C28 102.9(5)
C26 C27 Fe2 70.2(2)
C28 C27 Fe2 67.2(3)
C29 C28 C27 103.6(5)
C29 C28 Fe2 70.1(3)
C27 C28 Fe2 68.5(2)
C30 C29 C28 112.4(6)
C30 C29 Fe2 72.1(3)
C28 C29 Fe2 70.1(3)
C29 C30 C26 109.1(6)
C29 C30 Fe2 70.3(3)
C26 C30 Fe2 70.5(3)
C1 B3 Cl1 123.1(2)
C1 B3 B8 105.7(3)
Cl1 B3 B8 121.8(3)
C1 B3 C2 61.13(18)
Cl1 B3 C2 124.6(2)
B8 B3 C2 105.0(3)
C1 B3 B4 58.5(2)
Cl1 B3 B4 120.6(3)
B8 B3 B4 60.0(2)
C2 B3 B4 107.2(3)
C1 B3 B7 106.6(3)
Cl1 B3 B7 122.6(3)
B8 B3 B7 60.5(2)
C2 B3 B7 56.89(19)
B4 B3 B7 108.4(3)
C1 B4 B5 59.4(2)
C1 B4 B9 106.3(3)
B5 B4 B9 60.1(2)
C1 B4 B8 106.0(3)
B5 B4 B8 108.4(3)
B9 B4 B8 60.4(3)
C1 B4 B3 59.1(2)
B5 B4 B3 108.0(3)
B9 B4 B3 108.2(3)
B8 B4 B3 59.8(2)
C1 B5 B4 58.9(2)
C1 B5 B9 106.1(3)
B4 B5 B9 60.2(2)
C1 B5 B10 106.4(3)
B4 B5 B10 108.6(3)
B9 B5 B10 60.4(3)
C1 B5 B6 59.58(19)
B4 B5 B6 107.7(3)
B9 B5 B6 107.4(3)
B10 B5 B6 59.3(2)
Cl1' B6 C2 128.4(3)
Cl1' B6 C1 122.2(3)
C2 B6 C1 61.42(18)
Cl1' B6 B10 118.8(3)
C2 B6 B10 106.4(3)
C1 B6 B10 105.6(3)
Cl1' B6 B11 125.7(3)
C2 B6 B11 58.6(2)
C1 B6 B11 107.5(3)
B10 B6 B11 60.1(2)
Cl1' B6 B5 115.6(3)
C2 B6 B5 107.6(3)
C1 B6 B5 58.0(2)
B10 B6 B5 59.9(2)
B11 B6 B5 108.2(3)
C2 B7 B11 59.2(2)
C2 B7 B3 60.85(19)
B11 B7 B3 108.4(3)
C2 B7 B8 107.0(3)
B11 B7 B8 107.4(3)
B3 B7 B8 59.1(2)
C2 B7 B12 106.2(3)
B11 B7 B12 59.7(3)
B3 B7 B12 106.7(3)
B8 B7 B12 59.3(3)
B3 B8 B4 60.2(2)
B3 B8 B12 108.6(3)
B4 B8 B12 108.0(3)
B3 B8 B9 107.9(3)
B4 B8 B9 59.6(2)
B12 B8 B9 59.8(3)
B3 B8 B7 60.4(2)
B4 B8 B7 108.6(3)
B12 B8 B7 60.3(3)
B9 B8 B7 108.0(3)
B5 B9 B4 59.6(2)
B5 B9 B12 108.7(3)
B4 B9 B12 108.3(3)
B5 B9 B8 107.6(3)
B4 B9 B8 59.9(2)
B12 B9 B8 59.9(3)
B5 B9 B10 60.1(3)
B4 B9 B10 107.9(3)
B12 B9 B10 60.6(3)
B8 B9 B10 108.0(3)
B6 B10 B11 60.4(2)
B6 B10 B5 60.8(2)
B11 B10 B5 109.1(3)
B6 B10 B9 107.8(3)
B11 B10 B9 107.9(3)
B5 B10 B9 59.4(2)
B6 B10 B12 107.4(3)
B11 B10 B12 59.7(3)
B5 B10 B12 107.2(3)
B9 B10 B12 59.5(3)
C2 B11 B10 106.3(3)
C2 B11 B12 106.0(3)
B10 B11 B12 60.6(3)
C2 B11 B7 58.0(2)
B10 B11 B7 108.6(3)
B12 B11 B7 60.6(3)
C2 B11 B6 59.1(2)
B10 B11 B6 59.5(2)
B12 B11 B6 107.5(3)
B7 B11 B6 106.5(3)
B9 B12 B8 60.3(3)
B9 B12 B11 108.2(3)
B8 B12 B11 108.2(3)
B9 B12 B7 108.4(3)
B8 B12 B7 60.3(2)
B11 B12 B7 59.7(2)
B9 B12 B10 59.9(3)
B8 B12 B10 107.7(3)
B11 B12 B10 59.7(3)
B7 B12 B10 107.2(3)

loop_
_geom_bond_atom_site_label_1
_geom_bond_atom_site_label_2
_geom_bond_distance
Cl1 B3 1.741(4)
Cl1' B6 1.609(7)
Fe1 C13 2.019(4)
Fe1 C14 2.024(4)
Fe1 C12 2.039(4)
Fe1 C17 2.044(3)
Fe1 C18 2.047(3)
Fe1 C20 2.047(3)
Fe1 C19 2.048(3)
Fe1 C15 2.051(4)
Fe1 C11 2.053(4)
Fe1 C16 2.053(3)
Fe2 C29 2.026(5)
Fe2 C28 2.026(4)
Fe2 C24 2.037(4)
Fe2 C25 2.038(3)
Fe2 C26 2.041(4)
Fe2 C23 2.041(4)
Fe2 C22 2.043(3)
Fe2 C27 2.046(4)
Fe2 C21 2.047(3)
Fe2 C30 2.048(5)
C1 C16 1.495(4)
C1 B4 1.708(5)
C1 B5 1.716(5)
C1 B3 1.719(5)
C1 B6 1.746(5)
C1 C2 1.775(4)
C2 C21 1.490(4)
C2 B7 1.698(5)
C2 B11 1.720(5)
C2 B6 1.729(5)
C2 B3 1.770(5)
C11 C12 1.341(7)
C11 C15 1.371(7)
C12 C13 1.369(7)
C13 C14 1.415(7)
C14 C15 1.408(7)
C16 C20 1.424(4)
C16 C17 1.429(4)
C17 C18 1.416(5)
C18 C19 1.418(5)
C19 C20 1.417(4)
C21 C25 1.423(5)
C21 C22 1.431(5)
C22 C23 1.406(5)
C23 C24 1.398(6)
C24 C25 1.418(5)
C26 C30 1.349(7)
C26 C27 1.373(7)
C27 C28 1.534(9)
C28 C29 1.378(9)
C29 C30 1.311(8)
B3 B8 1.769(5)
B3 B4 1.777(5)
B3 B7 1.794(5)
B4 B5 1.757(6)
B4 B9 1.768(6)
B4 B8 1.773(6)
B5 B9 1.766(6)
B5 B10 1.778(6)
B5 B6 1.795(6)
B6 B10 1.767(6)
B6 B11 1.783(6)
B7 B11 1.779(6)
B7 B8 1.794(6)
B7 B12 1.795(6)
B8 B12 1.776(6)
B8 B9 1.782(7)
B9 B12 1.774(7)
B9 B10 1.783(7)
B10 B11 1.778(7)
B10 B12 1.795(7)
B11 B12 1.779(6)
